data_1514250
loop_
_publ_author_name
'McOwen, Dennis W.'
'Delp, Samuel A.'
'Paillard, Elie'
'Herriot, Cristelle'
'Han, Sang-Don'
'Boyle, Paul D.'
'Sommer, Roger D.'
'Henderson, Wesley A.'

_publ_section_title
;
 Anion Coordination Interactions in Solvates with the Lithium Salts LiDCTA
 and LiTDI
;
_journal_issue 15
_journal_name_full 'The Journal of Physical Chemistry C'
_journal_page_first 7781
_journal_paper_doi 10.1021/jp412601x
_journal_volume 118
_journal_year 2014
_chemical_formula_sum 'C10 H8 F3 Li N4 O'
_chemical_formula_weight 264.14
_chemical_name_systematic
; 
(THF)1-LiTDI 
;
_space_group_IT_number 2
_symmetry_cell_setting triclinic
_symmetry_space_group_name_Hall '-P 1'
_symmetry_space_group_name_H-M 'P -1'
_atom_sites_solution_hydrogens geom
_atom_sites_solution_primary direct
_atom_sites_solution_secondary difmap
_audit_creation_method SHELXL-97
_cell_angle_alpha 73.415(16)
_cell_angle_beta 85.388(11)
_cell_angle_gamma 88.509(12)
_cell_formula_units_Z 2
_cell_length_a 8.128(2)
_cell_length_b 8.606(2)
_cell_length_c 8.614(2)
_cell_measurement_reflns_used 6190
_cell_measurement_temperature 110
_cell_measurement_theta_max 30.65
_cell_measurement_theta_min 2.47
_cell_volume 575.6(2)
_computing_cell_refinement SAINT
_computing_data_collection Apex2
_computing_data_reduction SAINT
_computing_molecular_graphics NRCVAX
_computing_publication_material cif2tables.py
_computing_structure_refinement XL
_computing_structure_solution SIR92
_diffrn_ambient_temperature 110
_diffrn_measured_fraction_theta_full 0.985
_diffrn_measured_fraction_theta_max 0.921
_diffrn_measurement_device_type 'Bruker-Nonius Kappa Axis X8 Apex2'
_diffrn_measurement_method 'phi and omega scans'
_diffrn_radiation_monochromator graphite
_diffrn_radiation_source 'fine-focus sealed tube'
_diffrn_radiation_type MoK\a
_diffrn_radiation_wavelength 0.71073
_diffrn_reflns_av_R_equivalents 0.0372
_diffrn_reflns_av_sigmaI/netI 0.0385
_diffrn_reflns_limit_h_max 13
_diffrn_reflns_limit_h_min -11
_diffrn_reflns_limit_k_max 13
_diffrn_reflns_limit_k_min -13
_diffrn_reflns_limit_l_max 13
_diffrn_reflns_limit_l_min -13
_diffrn_reflns_number 27123
_diffrn_reflns_theta_full 33.91
_diffrn_reflns_theta_max 35.32
_diffrn_reflns_theta_min 2.47
_exptl_absorpt_coefficient_mu 0.135
_exptl_absorpt_correction_T_max 0.9926
_exptl_absorpt_correction_T_min 0.9702
_exptl_absorpt_correction_type multi-scan
_exptl_absorpt_process_details SADABS
_exptl_crystal_colour colourless
_exptl_crystal_density_diffrn 1.524
_exptl_crystal_density_method 'not measured'
_exptl_crystal_description prism
_exptl_crystal_F_000 268
_exptl_crystal_size_max 0.23
_exptl_crystal_size_mid 0.15
_exptl_crystal_size_min 0.05
_refine_diff_density_max 0.476
_refine_diff_density_min -0.282
_refine_diff_density_rms 0.059
_refine_ls_extinction_method none
_refine_ls_goodness_of_fit_ref 1.078
_refine_ls_hydrogen_treatment refall
_refine_ls_matrix_type full
_refine_ls_number_parameters 204
_refine_ls_number_reflns 4773
_refine_ls_number_restraints 0
_refine_ls_restrained_S_all 1.078
_refine_ls_R_factor_all 0.0679
_refine_ls_R_factor_gt 0.0417
_refine_ls_shift/su_max 0.000
_refine_ls_shift/su_mean 0.000
_refine_ls_structure_factor_coef Fsqd
_refine_ls_weighting_details 'calc w=1/[\s^2^(Fo^2^)+(0.0465P)^2^+0.0870P] where P=(Fo^2^+2Fc^2^)/3'
_refine_ls_weighting_scheme calc
_refine_ls_wR_factor_gt 0.0980
_refine_ls_wR_factor_ref 0.1103
_reflns_number_gt 3356
_reflns_number_total 4773
_reflns_threshold_expression >2sigma(I)
_cod_data_source_file jp412601x_si_002.cif
_cod_data_source_block (THF)1-LiTDI
_cod_depositor_comments
;Adding full bibliography for
 ./tmp-cod-update-bibliographies-10461/cifs/1514250.cif.
;
_cod_original_cell_volume 575.6(3)
_cod_database_code 1514250

loop_
_symmetry_equiv_pos_as_xyz
'x, y, z'
'-x, -y, -z'

loop_
_atom_site_label
_atom_site_type_symbol
_atom_site_fract_x
_atom_site_fract_y
_atom_site_fract_z
_atom_site_U_iso_or_equiv
_atom_site_adp_type
_atom_site_occupancy
_atom_site_symmetry_multiplicity
_atom_site_calc_flag
Li1 Li 0.7547(2) -0.2361(2) 0.1657(2) 0.0189(3) Uani 1 1 d
O1 O 0.79899(10) -0.29823(9) 0.39484(9) 0.02113(16) Uani 1 1 d
N1 N 0.65652(10) -0.00583(10) 0.14688(10) 0.01487(16) Uani 1 1 d
N2 N 1.02210(11) 0.20015(11) -0.03388(11) 0.01953(17) Uani 1 1 d
N3 N 0.67714(11) 0.54965(11) 0.13469(11) 0.02151(18) Uani 1 1 d
N4 N 0.47819(10) 0.17477(10) 0.22272(10) 0.01666(16) Uani 1 1 d
C1 C 0.73038(12) 0.14227(11) 0.10818(11) 0.01462(17) Uani 1 1 d
C2 C 0.62164(12) 0.25139(12) 0.15466(12) 0.01568(18) Uani 1 1 d
C3 C 0.50820(12) 0.02451(11) 0.21405(11) 0.01487(17) Uani 1 1 d
C4 C 0.89200(12) 0.17319(11) 0.02975(12) 0.01622(18) Uani 1 1 d
C5 C 0.65011(12) 0.41731(12) 0.14230(12) 0.01738(18) Uani 1 1 d
C6 C 0.38523(12) -0.10710(12) 0.28531(12) 0.01729(19) Uani 1 1 d
F1 F 0.37713(8) -0.15446(8) 0.44854(7) 0.02580(15) Uani 1 1 d
F2 F 0.42344(8) -0.23981(8) 0.23717(8) 0.02432(15) Uani 1 1 d
F3 F 0.23264(8) -0.06240(8) 0.24419(8) 0.02483(15) Uani 1 1 d
C7 C 0.85643(15) -0.18136(14) 0.46874(14) 0.0249(2) Uani 1 1 d
H7A H 0.7607(18) -0.1146(17) 0.4909(17) 0.028(4) Uiso 1 1 d
H7B H 0.9364(18) -0.1114(18) 0.3859(18) 0.031(4) Uiso 1 1 d
C8 C 0.92628(18) -0.28099(18) 0.62440(17) 0.0335(3) Uani 1 1 d
H8A H 0.909(2) -0.225(2) 0.713(2) 0.055(5) Uiso 1 1 d
H8B H 1.042(2) -0.296(2) 0.608(2) 0.046(5) Uiso 1 1 d
C9 C 0.83599(17) -0.44346(16) 0.66683(15) 0.0310(3) Uani 1 1 d
H9A H 0.915(2) -0.535(2) 0.677(2) 0.044(5) Uiso 1 1 d
H9B H 0.770(2) -0.463(2) 0.772(2) 0.065(6) Uiso 1 1 d
C10 C 0.72821(16) -0.42745(15) 0.52694(14) 0.0270(2) Uani 1 1 d
H10A H 0.728(2) -0.523(2) 0.490(2) 0.044(4) Uiso 1 1 d
H10B H 0.610(2) -0.398(2) 0.555(2) 0.043(4) Uiso 1 1 d

loop_
_atom_site_aniso_label
_atom_site_aniso_U_11
_atom_site_aniso_U_22
_atom_site_aniso_U_33
_atom_site_aniso_U_23
_atom_site_aniso_U_13
_atom_site_aniso_U_12
Li1 0.0205(8) 0.0158(8) 0.0211(8) -0.0075(7) 0.0026(7) -0.0005(6)
O1 0.0273(4) 0.0170(3) 0.0183(3) -0.0042(3) 0.0010(3) -0.0033(3)
N1 0.0150(4) 0.0132(4) 0.0160(4) -0.0040(3) 0.0010(3) -0.0016(3)
N2 0.0189(4) 0.0162(4) 0.0230(4) -0.0057(3) 0.0018(3) -0.0015(3)
N3 0.0217(4) 0.0175(4) 0.0262(4) -0.0086(3) 0.0024(3) -0.0009(3)
N4 0.0158(4) 0.0149(4) 0.0192(4) -0.0053(3) 0.0013(3) -0.0011(3)
C1 0.0146(4) 0.0130(4) 0.0159(4) -0.0039(3) 0.0008(3) -0.0011(3)
C2 0.0165(4) 0.0133(4) 0.0175(4) -0.0052(3) 0.0007(3) -0.0010(3)
C3 0.0148(4) 0.0134(4) 0.0159(4) -0.0035(3) 0.0003(3) -0.0014(3)
C4 0.0183(4) 0.0121(4) 0.0181(4) -0.0041(3) -0.0006(3) -0.0001(3)
C5 0.0169(4) 0.0166(4) 0.0191(4) -0.0067(3) 0.0020(3) 0.0001(3)
C6 0.0176(4) 0.0164(4) 0.0180(4) -0.0057(3) 0.0014(3) -0.0021(3)
F1 0.0323(4) 0.0257(3) 0.0170(3) -0.0028(2) 0.0036(3) -0.0091(3)
F2 0.0265(3) 0.0158(3) 0.0317(3) -0.0105(3) 0.0067(3) -0.0055(2)
F3 0.0143(3) 0.0268(3) 0.0331(4) -0.0082(3) -0.0003(2) -0.0030(2)
C7 0.0279(6) 0.0235(5) 0.0245(5) -0.0089(4) -0.0004(4) -0.0048(4)
C8 0.0311(7) 0.0403(7) 0.0319(6) -0.0130(5) -0.0098(5) 0.0033(5)
C9 0.0347(7) 0.0328(7) 0.0212(5) -0.0012(5) -0.0019(5) 0.0069(5)
C10 0.0341(6) 0.0208(5) 0.0221(5) -0.0001(4) 0.0017(4) -0.0057(4)

loop_
_atom_type_symbol
_atom_type_description
_atom_type_scat_dispersion_real
_atom_type_scat_dispersion_imag
_atom_type_scat_source
C C 0.0033 0.0016 'International Tables Vol C Tables 4.2.6.8 and 6.1.1.4'
H H 0.0000 0.0000 'International Tables Vol C Tables 4.2.6.8 and 6.1.1.4'
F F 0.0171 0.0103 'International Tables Vol C Tables 4.2.6.8 and 6.1.1.4'
Li Li -0.0003 0.0001 'International Tables Vol C Tables 4.2.6.8 and 6.1.1.4'
N N 0.0061 0.0033 'International Tables Vol C Tables 4.2.6.8 and 6.1.1.4'
O O 0.0106 0.0060 'International Tables Vol C Tables 4.2.6.8 and 6.1.1.4'

loop_
_geom_angle_atom_site_label_1
_geom_angle_atom_site_label_2
_geom_angle_atom_site_label_3
_geom_angle
_geom_angle_site_symmetry_1
_geom_angle_site_symmetry_3
O1 Li1 N2 107.10(9) . 2_755
O1 Li1 N3 102.70(9) . 1_545
N2 Li1 N3 102.50(8) 2_755 1_545
O1 Li1 N1 98.86(8) . .
N2 Li1 N1 105.94(9) 2_755 .
N3 Li1 N1 137.08(10) 1_545 .
C10 O1 C7 105.51(9) . .
C10 O1 Li1 129.13(9) . .
C7 O1 Li1 121.09(8) . .
C3 N1 C1 101.73(8) . .
C3 N1 Li1 125.03(8) . .
C1 N1 Li1 131.16(8) . .
C4 N2 Li1 173.58(10) . 2_755
C5 N3 Li1 167.16(10) . 1_565
C3 N4 C2 101.98(8) . .
N1 C1 C2 108.98(8) . .
N1 C1 C4 123.15(8) . .
C2 C1 C4 127.86(9) . .
N4 C2 C1 109.62(9) . .
N4 C2 C5 122.52(9) . .
C1 C2 C5 127.82(9) . .
N4 C3 N1 117.69(8) . .
N4 C3 C6 120.83(9) . .
N1 C3 C6 121.39(9) . .
N2 C4 C1 179.16(10) . .
N3 C5 C2 178.00(11) . .
F3 C6 F2 107.38(8) . .
F3 C6 F1 106.30(8) . .
F2 C6 F1 106.48(8) . .
F3 C6 C3 112.54(8) . .
F2 C6 C3 111.44(8) . .
F1 C6 C3 112.31(8) . .
O1 C7 C8 105.12(10) . .
O1 C7 H7A 108.3(8) . .
C8 C7 H7A 111.6(8) . .
O1 C7 H7B 105.8(8) . .
C8 C7 H7B 116.2(8) . .
H7A C7 H7B 109.3(12) . .
C7 C8 C9 104.50(10) . .
C7 C8 H8A 111.3(10) . .
C9 C8 H8A 112.7(10) . .
C7 C8 H8B 110.7(10) . .
C9 C8 H8B 110.4(10) . .
H8A C8 H8B 107.3(14) . .
C10 C9 C8 104.44(10) . .
C10 C9 H9A 111.3(10) . .
C8 C9 H9A 111.2(10) . .
C10 C9 H9B 112.2(12) . .
C8 C9 H9B 110.7(12) . .
H9A C9 H9B 107.0(14) . .
O1 C10 C9 105.78(10) . .
O1 C10 H10A 107.3(10) . .
C9 C10 H10A 113.8(10) . .
O1 C10 H10B 109.0(9) . .
C9 C10 H10B 111.6(9) . .
H10A C10 H10B 109.2(14) . .

loop_
_geom_bond_atom_site_label_1
_geom_bond_atom_site_label_2
_geom_bond_distance
_geom_bond_site_symmetry_2
Li1 O1 1.953(2) .
Li1 N2 2.043(2) 2_755
Li1 N3 2.058(2) 1_545
Li1 N1 2.085(2) .
O1 C10 1.4381(14) .
O1 C7 1.4397(14) .
N1 C3 1.3469(13) .
N1 C1 1.3643(13) .
N2 C4 1.1487(13) .
N2 Li1 2.043(2) 2_755
N3 C5 1.1480(14) .
N3 Li1 2.058(2) 1_565
N4 C3 1.3316(13) .
N4 C2 1.3592(13) .
C1 C2 1.3921(14) .
C1 C4 1.4233(14) .
C2 C5 1.4249(14) .
C3 C6 1.4907(14) .
C6 F3 1.3340(12) .
C6 F2 1.3431(12) .
C6 F1 1.3442(12) .
C7 C8 1.5153(18) .
C7 H7A 0.993(15) .
C7 H7B 0.997(15) .
C8 C9 1.532(2) .
C8 H8A 1.01(2) .
C8 H8B 0.950(18) .
C9 C10 1.5189(18) .
C9 H9A 0.989(17) .
C9 H9B 0.99(2) .
C10 H10A 0.962(18) .
C10 H10B 1.015(17) .

loop_
_geom_torsion_atom_site_label_1
_geom_torsion_atom_site_label_2
_geom_torsion_atom_site_label_3
_geom_torsion_atom_site_label_4
_geom_torsion
_geom_torsion_site_symmetry_1
N2 Li1 O1 C10 -133.98(11) 2_755
N3 Li1 O1 C10 -26.43(14) 1_545
N1 Li1 O1 C10 116.22(11) .
N2 Li1 O1 C7 72.74(12) 2_755
N3 Li1 O1 C7 -179.71(8) 1_545
N1 Li1 O1 C7 -37.06(12) .
O1 Li1 N1 C3 -70.67(12) .
N2 Li1 N1 C3 178.60(8) 2_755
N3 Li1 N1 C3 48.96(18) 1_545
O1 Li1 N1 C1 89.85(11) .
N2 Li1 N1 C1 -20.89(14) 2_755
N3 Li1 N1 C1 -150.52(12) 1_545
C3 N1 C1 C2 0.01(10) .
Li1 N1 C1 C2 -163.79(9) .
C3 N1 C1 C4 -178.82(9) .
Li1 N1 C1 C4 17.38(16) .
C3 N4 C2 C1 0.17(10) .
C3 N4 C2 C5 -177.71(9) .
N1 C1 C2 N4 -0.12(11) .
C4 C1 C2 N4 178.64(9) .
N1 C1 C2 C5 177.62(9) .
C4 C1 C2 C5 -3.62(17) .
C2 N4 C3 N1 -0.17(11) .
C2 N4 C3 C6 176.28(9) .
C1 N1 C3 N4 0.11(11) .
Li1 N1 C3 N4 165.24(9) .
C1 N1 C3 C6 -176.33(9) .
Li1 N1 C3 C6 -11.19(14) .
Li1 N2 C4 C1 -118(7) 2_755
N1 C1 C4 N2 168(7) .
C2 C1 C4 N2 -11(7) .
Li1 N3 C5 C2 -24(4) 1_565
N4 C2 C5 N3 125(3) .
C1 C2 C5 N3 -53(3) .
N4 C3 C6 F3 47.31(12) .
N1 C3 C6 F3 -136.37(9) .
N4 C3 C6 F2 168.01(9) .
N1 C3 C6 F2 -15.67(13) .
N4 C3 C6 F1 -72.61(12) .
N1 C3 C6 F1 103.71(11) .
C10 O1 C7 C8 38.48(12) .
Li1 O1 C7 C8 -162.74(10) .
O1 C7 C8 C9 -24.88(13) .
C7 C8 C9 C10 3.03(14) .
C7 O1 C10 C9 -36.55(12) .
Li1 O1 C10 C9 167.00(10) .
C8 C9 C10 O1 19.88(13) .
